data_2228353
loop_
_publ_author_name
'Ather, Abdul Qayyum'
'Tahir, M. Nawaz'
'Khan, Misbahul Ain'
'Mehmood, Karamat'
'Chaudhry, Faryal'

_publ_section_title
;
 1,3-Diphenyl-1<i>H</i>-pyrazole-4-carbaldehyde
;
_journal_coeditor_code HB5729
_journal_issue 12
_journal_name_full 'Acta Crystallographica Section E'
_journal_page_first o3170
_journal_paper_doi 10.1107/S1600536810045630
_journal_volume 66
_journal_year 2010
_chemical_formula_iupac 'C16 H12 N2 O'
_chemical_formula_moiety 'C16 H12 N2 O'
_chemical_formula_sum 'C16 H12 N2 O'
_chemical_formula_weight 248.28
_chemical_name_systematic
;
1,3-Diphenyl-1<i>H</i>-pyrazole-4-carbaldehyde
;
_space_group_IT_number 2
_symmetry_cell_setting triclinic
_symmetry_space_group_name_Hall '-P 1'
_symmetry_space_group_name_H-M 'P -1'
_atom_sites_solution_hydrogens geom
_atom_sites_solution_primary direct
_atom_sites_solution_secondary difmap
_audit_creation_method SHELXL-97
_cell_angle_alpha 95.932(6)
_cell_angle_beta 90.135(5)
_cell_angle_gamma 107.991(6)
_cell_formula_units_Z 8
_cell_length_a 10.1367(9)
_cell_length_b 15.5952(16)
_cell_length_c 16.7550(15)
_cell_measurement_reflns_used 4643
_cell_measurement_temperature 296(2)
_cell_measurement_theta_max 25.10
_cell_measurement_theta_min 1.22
_cell_volume 2504.1(4)
_computing_cell_refinement 'SAINT (Bruker, 2009)'
_computing_data_collection 'APEX2 (Bruker, 2009)'
_computing_data_reduction 'SAINT (Bruker, 2009)'
_computing_molecular_graphics 'ORTEP-3 for Windows (Farrugia, 1997) and PLATON (Spek, 2009)'
_computing_publication_material
;
WinGX (Farrugia, 1999) and PLATON (Spek, 2009)
;
_computing_structure_refinement 'SHELXL97 (Sheldrick, 2008)'
_computing_structure_solution 'SHELXS97 (Sheldrick, 2008)'
_diffrn_ambient_temperature 296(2)
_diffrn_detector_area_resol_mean 8.3
_diffrn_measured_fraction_theta_full 0.999
_diffrn_measured_fraction_theta_max 0.999
_diffrn_measurement_device_type 'Bruker Kappa APEXII CCD'
_diffrn_measurement_method \w
_diffrn_radiation_monochromator graphite
_diffrn_radiation_source 'fine-focus sealed tube'
_diffrn_radiation_type MoK\a
_diffrn_radiation_wavelength 0.71073
_diffrn_reflns_av_R_equivalents 0.0917
_diffrn_reflns_av_sigmaI/netI 0.1079
_diffrn_reflns_limit_h_max 11
_diffrn_reflns_limit_h_min -12
_diffrn_reflns_limit_k_max 18
_diffrn_reflns_limit_k_min -18
_diffrn_reflns_limit_l_max 20
_diffrn_reflns_limit_l_min -20
_diffrn_reflns_number 34716
_diffrn_reflns_theta_full 25.10
_diffrn_reflns_theta_max 25.10
_diffrn_reflns_theta_min 1.22
_diffrn_standards_number 0
_exptl_absorpt_coefficient_mu 0.084
_exptl_absorpt_correction_T_max 0.988
_exptl_absorpt_correction_T_min 0.982
_exptl_absorpt_correction_type multi-scan
_exptl_absorpt_process_details '(SADABS; Bruker, 2005)'
_exptl_crystal_colour colorless
_exptl_crystal_density_diffrn 1.317
_exptl_crystal_density_method 'not measured'
_exptl_crystal_description needle
_exptl_crystal_F_000 1040
_exptl_crystal_size_max 0.32
_exptl_crystal_size_mid 0.16
_exptl_crystal_size_min 0.14
_refine_diff_density_max 0.257
_refine_diff_density_min -0.255
_refine_ls_extinction_coef 0.0043(7)
_refine_ls_extinction_expression Fc^*^=kFc[1+0.001xFc^2^\l^3^/sin(2\q)]^-1/4^
_refine_ls_extinction_method 'SHELXL97 (Sheldrick, 2008)'
_refine_ls_goodness_of_fit_ref 1.040
_refine_ls_hydrogen_treatment constr
_refine_ls_matrix_type full
_refine_ls_number_parameters 671
_refine_ls_number_reflns 8912
_refine_ls_number_restraints 0
_refine_ls_restrained_S_all 1.040
_refine_ls_R_factor_all 0.1637
_refine_ls_R_factor_gt 0.0901
_refine_ls_shift/su_max 0.000
_refine_ls_shift/su_mean 0.000
_refine_ls_structure_factor_coef Fsqd
_refine_ls_weighting_details 'calc w=1/[\s^2^(Fo^2^)+(0.0599P)^2^+5.7411P] where P=(Fo^2^+2Fc^2^)/3'
_refine_ls_weighting_scheme calc
_refine_ls_wR_factor_gt 0.2228
_refine_ls_wR_factor_ref 0.2589
_reflns_number_gt 4643
_reflns_number_total 8912
_reflns_threshold_expression I>2\s(I)
_cod_data_source_file hb5729.cif
_cod_data_source_block I
_cod_database_code 2228353
_cod_database_fobs_code 2228353

loop_
_symmetry_equiv_pos_site_id
_symmetry_equiv_pos_as_xyz
1 x,y,z
2 -x,-y,-z

loop_
_atom_site_aniso_label
_atom_site_aniso_U_11
_atom_site_aniso_U_22
_atom_site_aniso_U_33
_atom_site_aniso_U_12
_atom_site_aniso_U_13
_atom_site_aniso_U_23
O1 0.099(3) 0.045(2) 0.077(3) 0.034(2) 0.024(2) 0.012(2)
N1 0.057(3) 0.042(3) 0.049(3) 0.016(2) 0.005(2) 0.008(2)
N2 0.054(3) 0.036(2) 0.039(2) 0.013(2) 0.006(2) 0.0093(19)
C1 0.049(3) 0.043(3) 0.040(3) 0.012(3) 0.000(2) 0.004(2)
C2 0.051(3) 0.047(3) 0.050(3) 0.015(3) 0.001(3) 0.007(3)
C3 0.071(4) 0.059(4) 0.060(4) 0.027(3) 0.006(3) 0.022(3)
C4 0.076(4) 0.055(4) 0.066(4) 0.020(3) 0.014(3) 0.024(3)
C5 0.053(4) 0.078(5) 0.101(5) 0.019(3) 0.021(4) 0.035(4)
C6 0.057(4) 0.063(4) 0.075(4) 0.025(3) 0.012(3) 0.023(3)
C7 0.046(3) 0.040(3) 0.044(3) 0.012(2) -0.001(2) 0.006(2)
C8 0.050(3) 0.033(3) 0.047(3) 0.015(2) 0.003(2) 0.004(2)
C9 0.066(4) 0.048(4) 0.050(3) 0.021(3) 0.010(3) 0.014(3)
C10 0.060(3) 0.040(3) 0.043(3) 0.017(3) 0.002(3) 0.009(2)
C11 0.042(3) 0.047(3) 0.040(3) 0.010(2) -0.003(2) 0.008(2)
C12 0.066(4) 0.048(3) 0.057(4) 0.022(3) 0.016(3) 0.017(3)
C13 0.072(4) 0.065(4) 0.070(4) 0.020(3) 0.018(3) 0.031(3)
C14 0.056(4) 0.071(4) 0.056(4) 0.019(3) 0.012(3) 0.008(3)
C15 0.065(4) 0.057(4) 0.056(4) 0.017(3) 0.005(3) -0.005(3)
C16 0.057(3) 0.041(3) 0.050(3) 0.012(3) 0.001(3) -0.002(3)
O2 0.086(3) 0.046(2) 0.070(3) 0.032(2) 0.015(2) 0.010(2)
N3 0.050(3) 0.034(2) 0.047(3) 0.0119(19) 0.005(2) 0.013(2)
N4 0.050(3) 0.034(2) 0.038(2) 0.012(2) 0.004(2) 0.0101(19)
C17 0.043(3) 0.027(3) 0.045(3) 0.010(2) 0.000(2) 0.006(2)
C18 0.061(4) 0.043(3) 0.045(3) 0.014(3) 0.004(3) 0.004(3)
C19 0.070(4) 0.034(3) 0.060(4) 0.014(3) 0.007(3) 0.008(3)
C20 0.058(3) 0.036(3) 0.058(4) 0.010(3) 0.006(3) 0.018(3)
C21 0.065(4) 0.049(3) 0.048(3) 0.019(3) 0.014(3) 0.014(3)
C22 0.062(3) 0.040(3) 0.044(3) 0.017(3) 0.007(3) 0.005(2)
C23 0.042(3) 0.038(3) 0.038(3) 0.010(2) -0.001(2) 0.008(2)
C24 0.044(3) 0.033(3) 0.041(3) 0.011(2) 0.002(2) 0.007(2)
C25 0.057(3) 0.043(3) 0.041(3) 0.016(3) 0.005(3) 0.005(2)
C26 0.050(3) 0.035(3) 0.048(3) 0.015(2) 0.000(2) 0.006(2)
C27 0.044(3) 0.042(3) 0.036(3) 0.014(2) 0.003(2) 0.008(2)
C28 0.070(4) 0.044(3) 0.071(4) 0.019(3) 0.023(3) 0.015(3)
C29 0.087(5) 0.058(4) 0.067(4) 0.028(3) 0.031(4) 0.009(3)
C30 0.062(4) 0.077(4) 0.045(3) 0.023(3) 0.018(3) 0.015(3)
C31 0.058(4) 0.053(4) 0.058(4) 0.015(3) 0.011(3) 0.024(3)
C32 0.058(3) 0.043(3) 0.054(4) 0.014(3) 0.008(3) 0.010(3)
O3 0.072(3) 0.046(2) 0.075(3) -0.002(2) -0.005(2) 0.005(2)
N5 0.056(3) 0.045(3) 0.047(3) 0.009(2) 0.005(2) 0.014(2)
N6 0.050(3) 0.040(2) 0.038(2) 0.005(2) 0.007(2) 0.008(2)
C33 0.053(3) 0.042(3) 0.038(3) 0.006(3) 0.006(2) 0.009(2)
C34 0.060(4) 0.054(4) 0.063(4) 0.006(3) 0.004(3) 0.014(3)
C35 0.072(4) 0.052(4) 0.063(4) 0.014(3) -0.010(3) 0.007(3)
C36 0.084(5) 0.051(4) 0.054(4) 0.006(3) 0.001(3) 0.019(3)
C37 0.064(4) 0.058(4) 0.076(5) -0.002(3) 0.009(3) 0.026(3)
C38 0.054(3) 0.056(4) 0.058(4) 0.008(3) 0.002(3) 0.019(3)
C39 0.054(3) 0.036(3) 0.045(3) 0.011(2) 0.010(3) 0.007(2)
C40 0.056(3) 0.033(3) 0.039(3) 0.009(2) 0.006(2) 0.007(2)
C41 0.062(4) 0.047(3) 0.052(4) 0.012(3) -0.002(3) 0.008(3)
C42 0.052(3) 0.041(3) 0.051(3) 0.007(3) 0.006(3) 0.009(3)
C43 0.055(3) 0.049(3) 0.036(3) 0.017(3) 0.005(2) 0.003(2)
C44 0.062(4) 0.056(4) 0.055(4) 0.010(3) 0.000(3) 0.012(3)
C45 0.082(5) 0.072(4) 0.059(4) 0.029(4) 0.001(4) 0.022(3)
C46 0.069(4) 0.089(5) 0.046(4) 0.037(4) -0.007(3) 0.000(3)
C47 0.059(4) 0.068(4) 0.059(4) 0.018(3) -0.004(3) -0.005(3)
C48 0.055(4) 0.056(4) 0.051(4) 0.017(3) 0.003(3) 0.001(3)
O4 0.064(3) 0.059(3) 0.072(3) -0.006(2) -0.014(2) 0.008(2)
N7 0.051(3) 0.045(3) 0.046(3) 0.008(2) 0.002(2) 0.013(2)
N8 0.044(3) 0.050(3) 0.042(3) 0.009(2) 0.004(2) 0.010(2)
C49 0.044(3) 0.044(3) 0.043(3) 0.013(2) 0.002(2) 0.004(2)
C50 0.055(3) 0.046(3) 0.046(3) 0.013(3) 0.001(3) 0.010(3)
C51 0.069(4) 0.074(4) 0.040(3) 0.024(3) -0.004(3) 0.009(3)
C52 0.076(4) 0.053(4) 0.069(4) 0.019(3) 0.000(3) 0.021(3)
C53 0.088(5) 0.043(3) 0.063(4) 0.011(3) -0.011(3) 0.002(3)
C54 0.075(4) 0.047(3) 0.043(3) 0.009(3) -0.006(3) 0.000(3)
C55 0.047(3) 0.048(3) 0.035(3) 0.015(3) 0.002(2) 0.001(2)
C56 0.045(3) 0.040(3) 0.045(3) 0.011(2) 0.005(2) 0.003(2)
C57 0.053(3) 0.054(4) 0.043(3) 0.007(3) -0.001(3) 0.004(3)
C58 0.046(3) 0.040(3) 0.041(3) 0.005(2) 0.002(2) 0.005(2)
C59 0.041(3) 0.053(3) 0.039(3) 0.008(3) 0.002(2) 0.009(3)
C60 0.055(3) 0.045(3) 0.059(4) 0.008(3) -0.005(3) 0.008(3)
C61 0.067(4) 0.058(4) 0.057(4) 0.018(3) 0.001(3) 0.022(3)
C62 0.065(4) 0.065(4) 0.060(4) 0.012(3) -0.009(3) 0.015(3)
C63 0.091(5) 0.051(4) 0.071(5) 0.006(3) -0.032(4) 0.003(3)
C64 0.072(4) 0.048(4) 0.067(4) 0.002(3) -0.021(3) 0.012(3)

loop_
_atom_site_type_symbol
_atom_site_label
_atom_site_fract_x
_atom_site_fract_y
_atom_site_fract_z
_atom_site_U_iso_or_equiv
_atom_site_thermal_displace_type
_atom_site_calc_flag
_atom_site_refinement_flags
_atom_site_occupancy
O O1 0.6324(5) 0.4151(3) 0.5760(3) 0.0706(16) Uani . . 1.000
N N1 0.8394(4) 0.2089(3) 0.4618(3) 0.0490(17) Uani . . 1.000
N N2 0.8812(4) 0.2918(3) 0.4319(2) 0.0428(14) Uani . . 1.000
C C1 0.6788(5) 0.1383(3) 0.5612(3) 0.0446(17) Uani . . 1.000
C C2 0.7562(6) 0.0892(3) 0.5903(3) 0.0493(17) Uani . . 1.000
C C3 0.6934(6) 0.0185(4) 0.6334(3) 0.061(2) Uani . . 1.000
C C4 0.5531(7) -0.0053(4) 0.6477(4) 0.065(2) Uani . . 1.000
C C5 0.4758(7) 0.0432(4) 0.6173(4) 0.076(3) Uani . . 1.000
C C6 0.5391(6) 0.1157(4) 0.5744(4) 0.062(2) Uani . . 1.000
C C7 0.7457(5) 0.2158(3) 0.5157(3) 0.0436(17) Uani . . 1.000
C C8 0.7289(5) 0.3034(3) 0.5215(3) 0.0429(17) Uani . . 1.000
C C9 0.6454(6) 0.3399(4) 0.5749(3) 0.053(2) Uani . . 1.000
C C10 0.8163(5) 0.3480(3) 0.4661(3) 0.0470(17) Uani . . 1.000
C C11 0.9833(5) 0.3067(3) 0.3719(3) 0.0437(17) Uani . . 1.000
C C12 1.0281(6) 0.3897(4) 0.3421(3) 0.055(2) Uani . . 1.000
C C13 1.1282(7) 0.4025(4) 0.2846(4) 0.068(2) Uani . . 1.000
C C14 1.1816(6) 0.3351(4) 0.2571(3) 0.061(2) Uani . . 1.000
C C15 1.1377(6) 0.2537(4) 0.2883(3) 0.061(2) Uani . . 1.000
C C16 1.03802(19) 0.23882(12) 0.34566(11) 0.0506(17) Uani . . 1.000
O O2 0.09209(19) 0.44158(12) 0.58037(11) 0.0644(16) Uani . . 1.000
N N3 0.33043(19) 0.24537(12) 0.48630(11) 0.0433(16) Uani . . 1.000
N N4 0.36575(19) 0.32530(12) 0.45286(11) 0.0405(14) Uani . . 1.000
C C17 0.17474(19) 0.17575(12) 0.58564(11) 0.0384(17) Uani . . 1.000
C C18 0.15852(19) 0.08767(12) 0.55248(11) 0.0502(19) Uani . . 1.000
C C19 0.1044(6) 0.0147(4) 0.5952(3) 0.055(2) Uani . . 1.000
C C20 0.0655(5) 0.0274(3) 0.6720(3) 0.0508(19) Uani . . 1.000
C C21 0.0812(6) 0.1139(4) 0.7069(3) 0.0531(19) Uani . . 1.000
C C22 0.1365(5) 0.1882(3) 0.6647(3) 0.0484(17) Uani . . 1.000
C C23 0.2357(5) 0.2514(3) 0.5386(3) 0.0396(17) Uani . . 1.000
C C24 0.2102(5) 0.3372(3) 0.5403(3) 0.0393(17) Uani . . 1.000
C C25 0.1049(5) 0.3669(4) 0.5811(3) 0.0469(17) Uani . . 1.000
C C26 0.2954(5) 0.3806(3) 0.4830(3) 0.0438(17) Uani . . 1.000
C C27 0.4626(5) 0.3384(3) 0.3899(3) 0.0402(17) Uani . . 1.000
C C28 0.4935(6) 0.2652(4) 0.3532(4) 0.061(2) Uani . . 1.000
C C29 0.5852(7) 0.2762(4) 0.2916(4) 0.069(3) Uani . . 1.000
C C30 0.6470(6) 0.3599(4) 0.2681(3) 0.060(2) Uani . . 1.000
C C31 0.6156(6) 0.4331(4) 0.3051(3) 0.056(2) Uani . . 1.000
C C32 0.5242(5) 0.4236(4) 0.3679(3) 0.0517(19) Uani . . 1.000
O O3 0.4419(4) 0.5710(3) -0.0773(3) 0.0691(16) Uani . . 1.000
N N5 0.8514(4) 0.7740(3) 0.0322(3) 0.0502(17) Uani . . 1.000
N N6 0.8115(4) 0.6927(3) 0.0632(2) 0.0444(14) Uani . . 1.000
C C33 0.7671(5) 0.8451(3) -0.0696(3) 0.0460(17) Uani . . 1.000
C C34 0.6511(6) 0.8609(4) -0.1006(3) 0.061(2) Uani . . 1.000
C C35 0.6656(7) 0.9337(4) -0.1449(4) 0.064(2) Uani . . 1.000
C C36 0.7956(7) 0.9910(4) -0.1562(4) 0.066(3) Uani . . 1.000
C C37 0.9105(7) 0.9786(4) -0.1242(4) 0.069(3) Uani . . 1.000
C C38 0.8963(6) 0.9042(4) -0.0818(3) 0.057(2) Uani . . 1.000
C C39 0.7537(5) 0.7677(3) -0.0235(3) 0.0455(17) Uani . . 1.000
C C40 0.6495(5) 0.6820(3) -0.0279(3) 0.0435(17) Uani . . 1.000
C C41 0.5301(6) 0.6432(4) -0.0824(3) 0.055(2) Uani . . 1.000
C C42 0.6925(5) 0.6367(4) 0.0296(3) 0.0494(17) Uani . . 1.000
C C43 0.9001(5) 0.6761(4) 0.1228(3) 0.0466(17) Uani . . 1.000
C C44 0.8628(6) 0.5944(4) 0.1538(3) 0.059(2) Uani . . 1.000
C C45 0.9511(7) 0.5794(5) 0.2108(4) 0.069(3) Uani . . 1.000
C C46 1.0713(7) 0.6456(5) 0.2354(3) 0.066(3) Uani . . 1.000
C C47 1.1076(6) 0.7277(4) 0.2040(4) 0.063(2) Uani . . 1.000
C C48 1.0217(6) 0.7430(4) 0.1472(3) 0.054(2) Uani . . 1.000
O O4 -0.0749(4) 0.5732(3) -0.0812(3) 0.0707(17) Uani . . 1.000
N N7 0.3455(4) 0.7707(3) 0.0177(3) 0.0483(17) Uani . . 1.000
N N8 0.3045(4) 0.6894(3) 0.0502(3) 0.0463(17) Uani . . 1.000
C C49 0.2593(5) 0.8414(3) -0.0837(3) 0.0439(17) Uani . . 1.000
C C50 0.2157(5) 0.8280(4) -0.1632(3) 0.0493(17) Uani . . 1.000
C C51 0.2342(6) 0.9014(4) -0.2059(3) 0.060(2) Uani . . 1.000
C C52 0.2942(6) 0.9890(4) -0.1697(4) 0.065(2) Uani . . 1.000
C C53 0.3354(7) 1.0013(4) -0.0901(4) 0.067(2) Uani . . 1.000
C C54 0.3184(6) 0.9292(4) -0.0465(3) 0.0577(19) Uani . . 1.000
C C55 0.2457(5) 0.7637(3) -0.0361(3) 0.0435(17) Uani . . 1.000
C C56 0.1416(5) 0.6776(3) -0.0397(3) 0.0440(17) Uani . . 1.000
C C57 0.0096(6) 0.6466(4) -0.0828(3) 0.0523(19) Uani . . 1.000
C C58 0.1845(5) 0.6332(3) 0.0175(3) 0.0442(17) Uani . . 1.000
C C59 0.3854(5) 0.6767(4) 0.1152(3) 0.0456(17) Uani . . 1.000
C C60 0.3706(6) 0.5903(4) 0.1348(3) 0.0546(19) Uani . . 1.000
C C61 0.4465(6) 0.5811(4) 0.1997(3) 0.060(2) Uani . . 1.000
C C62 0.5361(6) 0.6533(4) 0.2435(4) 0.065(2) Uani . . 1.000
C C63 0.5492(7) 0.7385(4) 0.2227(4) 0.075(3) Uani . . 1.000
C C64 0.4736(6) 0.7498(4) 0.1583(4) 0.066(2) Uani . . 1.000
H H2 0.85051 0.10389 0.58087 0.0589 Uiso . . 1.000
H H3 0.74626 -0.01426 0.65353 0.0725 Uiso . . 1.000
H H4 0.51177 -0.05327 0.67733 0.0771 Uiso . . 1.000
H H5 0.38094 0.02736 0.62541 0.0908 Uiso . . 1.000
H H6 0.48683 0.14908 0.55469 0.0745 Uiso . . 1.000
H H9 0.59662 0.30309 0.61223 0.0640 Uiso . . 1.000
H H10 0.82820 0.40689 0.45441 0.0562 Uiso . . 1.000
H H12 0.99197 0.43596 0.36019 0.0659 Uiso . . 1.000
H H13 1.15977 0.45823 0.26427 0.0811 Uiso . . 1.000
H H14 1.24721 0.34440 0.21758 0.0732 Uiso . . 1.000
H H15 1.17538 0.20802 0.27071 0.0726 Uiso . . 1.000
H H16 1.00809 0.18326 0.36646 0.0602 Uiso . . 1.000
H H18 0.18484 0.07771 0.50008 0.0602 Uiso . . 1.000
H H19 0.09443 -0.04369 0.57147 0.0659 Uiso . . 1.000
H H20 0.02851 -0.02200 0.70070 0.0608 Uiso . . 1.000
H H21 0.05453 0.12268 0.75942 0.0637 Uiso . . 1.000
H H22 0.14805 0.24639 0.68924 0.0584 Uiso . . 1.000
H H25 0.04212 0.32593 0.61009 0.0562 Uiso . . 1.000
H H26 0.30279 0.43768 0.46808 0.0525 Uiso . . 1.000
H H28 0.45295 0.20797 0.36967 0.0730 Uiso . . 1.000
H H29 0.60499 0.22610 0.26589 0.0828 Uiso . . 1.000
H H30 0.71008 0.36723 0.22717 0.0725 Uiso . . 1.000
H H31 0.65575 0.49007 0.28813 0.0670 Uiso . . 1.000
H H32 0.50546 0.47378 0.39433 0.0623 Uiso . . 1.000
H H34 0.56304 0.82262 -0.09178 0.0732 Uiso . . 1.000
H H35 0.58768 0.94349 -0.16675 0.0761 Uiso . . 1.000
H H36 0.80514 1.03927 -0.18639 0.0786 Uiso . . 1.000
H H37 0.99777 1.01937 -0.13051 0.0830 Uiso . . 1.000
H H38 0.97502 0.89429 -0.06135 0.0687 Uiso . . 1.000
H H41 0.52026 0.67578 -0.12427 0.0654 Uiso . . 1.000
H H42 0.64684 0.57838 0.04222 0.0596 Uiso . . 1.000
H H44 0.78001 0.54974 0.13715 0.0712 Uiso . . 1.000
H H45 0.92784 0.52416 0.23215 0.0822 Uiso . . 1.000
H H46 1.12959 0.63530 0.27372 0.0791 Uiso . . 1.000
H H47 1.18989 0.77259 0.22111 0.0760 Uiso . . 1.000
H H48 1.04565 0.79806 0.12559 0.0653 Uiso . . 1.000
H H50 0.17392 0.76955 -0.18798 0.0593 Uiso . . 1.000
H H51 0.20603 0.89206 -0.25977 0.0727 Uiso . . 1.000
H H52 0.30642 1.03845 -0.19869 0.0782 Uiso . . 1.000
H H53 0.37566 1.05987 -0.06517 0.0802 Uiso . . 1.000
H H54 0.34615 0.93888 0.00746 0.0697 Uiso . . 1.000
H H57 -0.01206 0.68650 -0.11423 0.0629 Uiso . . 1.000
H H58 0.13851 0.57531 0.03084 0.0530 Uiso . . 1.000
H H60 0.31062 0.53966 0.10490 0.0657 Uiso . . 1.000
H H61 0.43586 0.52325 0.21380 0.0720 Uiso . . 1.000
H H62 0.58753 0.64559 0.28671 0.0772 Uiso . . 1.000
H H63 0.60979 0.78907 0.25241 0.0903 Uiso . . 1.000
H H64 0.48343 0.80769 0.14466 0.0791 Uiso . . 1.000

loop_
_atom_type_symbol
_atom_type_description
_atom_type_scat_dispersion_real
_atom_type_scat_dispersion_imag
_atom_type_scat_source
C C 0.0033 0.0016 'International Tables Vol C Tables 4.2.6.8 and 6.1.1.4'
H H 0.0000 0.0000 'International Tables Vol C Tables 4.2.6.8 and 6.1.1.4'
N N 0.0061 0.0033 'International Tables Vol C Tables 4.2.6.8 and 6.1.1.4'
O O 0.0106 0.0060 'International Tables Vol C Tables 4.2.6.8 and 6.1.1.4'

loop_
_geom_angle_atom_site_label_1
_geom_angle_atom_site_label_2
_geom_angle_atom_site_label_3
_geom_angle_site_symmetry_1
_geom_angle_site_symmetry_2
_geom_angle_site_symmetry_3
_geom_angle
_geom_angle_publ_flag
N2 N1 C7 . . . 104.8(4) no
N1 N2 C10 . . . 111.8(4) no
N1 N2 C11 . . . 118.8(4) no
C10 N2 C11 . . . 129.4(4) no
N4 N3 C23 . . . 105.0(2) no
N3 N4 C26 . . . 112.5(3) no
N3 N4 C27 . . . 119.0(2) no
C26 N4 C27 . . . 128.5(3) no
N6 N5 C39 . . . 105.2(4) no
N5 N6 C43 . . . 118.9(4) no
N5 N6 C42 . . . 112.5(4) no
C42 N6 C43 . . . 128.6(5) no
N8 N7 C55 . . . 104.4(4) no
N7 N8 C58 . . . 112.6(4) no
C58 N8 C59 . . . 128.2(5) no
N7 N8 C59 . . . 119.0(4) no
C2 C1 C7 . . . 120.1(5) no
C2 C1 C6 . . . 120.1(5) no
C6 C1 C7 . . . 119.8(5) no
C1 C2 C3 . . . 119.5(6) no
C2 C3 C4 . . . 121.5(6) no
C3 C4 C5 . . . 118.8(6) no
C4 C5 C6 . . . 120.1(6) no
C1 C6 C5 . . . 120.1(6) no
N1 C7 C8 . . . 110.9(4) no
N1 C7 C1 . . . 119.7(4) no
C1 C7 C8 . . . 129.4(5) no
C9 C8 C10 . . . 126.7(5) no
C7 C8 C10 . . . 104.7(4) no
C7 C8 C9 . . . 128.6(5) no
O1 C9 C8 . . . 125.8(5) no
N2 C10 C8 . . . 107.9(4) no
N2 C11 C12 . . . 119.7(5) no
C12 C11 C16 . . . 120.7(4) no
N2 C11 C16 . . . 119.7(4) no
C11 C12 C13 . . . 118.4(5) no
C12 C13 C14 . . . 121.5(6) no
C13 C14 C15 . . . 119.4(6) no
C14 C15 C16 . . . 120.5(5) no
C11 C16 C15 . . . 119.6(3) no
C1 C2 H2 . . . 120.00 no
C3 C2 H2 . . . 120.00 no
C2 C3 H3 . . . 119.00 no
C4 C3 H3 . . . 119.00 no
C5 C4 H4 . . . 121.00 no
C3 C4 H4 . . . 121.00 no
C4 C5 H5 . . . 120.00 no
C6 C5 H5 . . . 120.00 no
C5 C6 H6 . . . 120.00 no
C1 C6 H6 . . . 120.00 no
O1 C9 H9 . . . 117.00 no
C8 C9 H9 . . . 117.00 no
N2 C10 H10 . . . 126.00 no
C8 C10 H10 . . . 126.00 no
C11 C12 H12 . . . 121.00 no
C13 C12 H12 . . . 121.00 no
C12 C13 H13 . . . 119.00 no
C14 C13 H13 . . . 119.00 no
C13 C14 H14 . . . 120.00 no
C15 C14 H14 . . . 120.00 no
C16 C15 H15 . . . 120.00 no
C14 C15 H15 . . . 120.00 no
C15 C16 H16 . . . 120.00 no
C11 C16 H16 . . . 120.00 no
C18 C17 C22 . . . 117.6(2) no
C18 C17 C23 . . . 119.7(2) no
C22 C17 C23 . . . 122.7(3) no
C17 C18 C19 . . . 121.6(3) no
C18 C19 C20 . . . 120.4(5) no
C19 C20 C21 . . . 119.5(5) no
C20 C21 C22 . . . 120.8(5) no
C17 C22 C21 . . . 120.2(4) no
C17 C23 C24 . . . 129.6(4) no
N3 C23 C24 . . . 111.1(4) no
N3 C23 C17 . . . 119.3(4) no
C25 C24 C26 . . . 126.2(5) no
C23 C24 C26 . . . 104.1(4) no
C23 C24 C25 . . . 129.0(5) no
O2 C25 C24 . . . 124.7(5) no
N4 C26 C24 . . . 107.3(4) no
N4 C27 C28 . . . 118.9(4) no
C28 C27 C32 . . . 120.9(5) no
N4 C27 C32 . . . 120.2(4) no
C27 C28 C29 . . . 119.8(5) no
C28 C29 C30 . . . 120.5(6) no
C29 C30 C31 . . . 119.5(6) no
C30 C31 C32 . . . 120.9(5) no
C27 C32 C31 . . . 118.4(5) no
C17 C18 H18 . . . 119.00 no
C19 C18 H18 . . . 119.00 no
C20 C19 H19 . . . 120.00 no
C18 C19 H19 . . . 120.00 no
C19 C20 H20 . . . 120.00 no
C21 C20 H20 . . . 120.00 no
C22 C21 H21 . . . 120.00 no
C20 C21 H21 . . . 120.00 no
C17 C22 H22 . . . 120.00 no
C21 C22 H22 . . . 120.00 no
O2 C25 H25 . . . 118.00 no
C24 C25 H25 . . . 118.00 no
N4 C26 H26 . . . 126.00 no
C24 C26 H26 . . . 126.00 no
C29 C28 H28 . . . 120.00 no
C27 C28 H28 . . . 120.00 no
C28 C29 H29 . . . 120.00 no
C30 C29 H29 . . . 120.00 no
C29 C30 H30 . . . 120.00 no
C31 C30 H30 . . . 120.00 no
C32 C31 H31 . . . 119.00 no
C30 C31 H31 . . . 120.00 no
C27 C32 H32 . . . 121.00 no
C31 C32 H32 . . . 121.00 no
C34 C33 C38 . . . 118.7(5) no
C34 C33 C39 . . . 121.0(5) no
C38 C33 C39 . . . 120.3(5) no
C33 C34 C35 . . . 120.3(6) no
C34 C35 C36 . . . 119.5(6) no
C35 C36 C37 . . . 121.2(6) no
C36 C37 C38 . . . 119.3(6) no
C33 C38 C37 . . . 120.9(6) no
N5 C39 C33 . . . 118.9(4) no
N5 C39 C40 . . . 110.8(4) no
C33 C39 C40 . . . 130.3(5) no
C39 C40 C41 . . . 130.2(5) no
C39 C40 C42 . . . 104.4(5) no
C41 C40 C42 . . . 125.3(5) no
O3 C41 C40 . . . 124.5(5) no
N6 C42 C40 . . . 107.1(5) no
N6 C43 C44 . . . 119.8(5) no
C44 C43 C48 . . . 121.3(5) no
N6 C43 C48 . . . 118.9(5) no
C43 C44 C45 . . . 118.8(6) no
C44 C45 C46 . . . 120.1(6) no
C45 C46 C47 . . . 120.7(6) no
C46 C47 C48 . . . 119.8(6) no
C43 C48 C47 . . . 119.4(5) no
C33 C34 H34 . . . 120.00 no
C35 C34 H34 . . . 120.00 no
C34 C35 H35 . . . 120.00 no
C36 C35 H35 . . . 120.00 no
C35 C36 H36 . . . 119.00 no
C37 C36 H36 . . . 119.00 no
C38 C37 H37 . . . 120.00 no
C36 C37 H37 . . . 120.00 no
C33 C38 H38 . . . 120.00 no
C37 C38 H38 . . . 120.00 no
C40 C41 H41 . . . 118.00 no
O3 C41 H41 . . . 118.00 no
C40 C42 H42 . . . 127.00 no
N6 C42 H42 . . . 126.00 no
C45 C44 H44 . . . 121.00 no
C43 C44 H44 . . . 121.00 no
C44 C45 H45 . . . 120.00 no
C46 C45 H45 . . . 120.00 no
C45 C46 H46 . . . 120.00 no
C47 C46 H46 . . . 120.00 no
C48 C47 H47 . . . 120.00 no
C46 C47 H47 . . . 120.00 no
C43 C48 H48 . . . 120.00 no
C47 C48 H48 . . . 120.00 no
C50 C49 C54 . . . 119.8(5) no
C50 C49 C55 . . . 121.5(4) no
C54 C49 C55 . . . 118.8(4) no
C49 C50 C51 . . . 119.8(5) no
C50 C51 C52 . . . 120.9(5) no
C51 C52 C53 . . . 118.6(6) no
C52 C53 C54 . . . 121.5(6) no
C49 C54 C53 . . . 119.5(5) no
N7 C55 C49 . . . 118.2(4) no
N7 C55 C56 . . . 111.3(4) no
C49 C55 C56 . . . 130.5(5) no
C55 C56 C57 . . . 128.9(5) no
C55 C56 C58 . . . 104.7(4) no
C57 C56 C58 . . . 125.7(5) no
O4 C57 C56 . . . 125.1(5) no
N8 C58 C56 . . . 107.0(4) no
N8 C59 C60 . . . 120.2(5) no
N8 C59 C64 . . . 119.3(5) no
C60 C59 C64 . . . 120.5(5) no
C59 C60 C61 . . . 118.4(5) no
C60 C61 C62 . . . 122.1(6) no
C61 C62 C63 . . . 118.4(6) no
C62 C63 C64 . . . 120.8(6) no
C59 C64 C63 . . . 119.8(6) no
C49 C50 H50 . . . 120.00 no
C51 C50 H50 . . . 120.00 no
C50 C51 H51 . . . 120.00 no
C52 C51 H51 . . . 120.00 no
C51 C52 H52 . . . 121.00 no
C53 C52 H52 . . . 121.00 no
C52 C53 H53 . . . 119.00 no
C54 C53 H53 . . . 119.00 no
C49 C54 H54 . . . 120.00 no
C53 C54 H54 . . . 120.00 no
O4 C57 H57 . . . 118.00 no
C56 C57 H57 . . . 117.00 no
N8 C58 H58 . . . 127.00 no
C56 C58 H58 . . . 127.00 no
C59 C60 H60 . . . 121.00 no
C61 C60 H60 . . . 121.00 no
C60 C61 H61 . . . 119.00 no
C62 C61 H61 . . . 119.00 no
C61 C62 H62 . . . 121.00 no
C63 C62 H62 . . . 121.00 no
C62 C63 H63 . . . 120.00 no
C64 C63 H63 . . . 120.00 no
C59 C64 H64 . . . 120.00 no
C63 C64 H64 . . . 120.00 no

loop_
_geom_bond_atom_site_label_1
_geom_bond_atom_site_label_2
_geom_bond_site_symmetry_1
_geom_bond_site_symmetry_2
_geom_bond_distance
_geom_bond_publ_flag
O1 C9 . . 1.218(8) no
O2 C25 . . 1.212(6) no
O3 C41 . . 1.214(8) no
O4 C57 . . 1.202(8) no
N1 N2 . . 1.378(6) no
N1 C7 . . 1.333(7) no
N2 C10 . . 1.336(7) no
N2 C11 . . 1.428(6) no
N3 C23 . . 1.320(6) no
N3 N4 . . 1.366(3) no
N4 C26 . . 1.341(5) no
N4 C27 . . 1.430(5) no
N5 C39 . . 1.333(7) no
N5 N6 . . 1.364(6) no
N6 C42 . . 1.334(7) no
N6 C43 . . 1.437(7) no
N7 N8 . . 1.377(6) no
N7 C55 . . 1.325(7) no
N8 C59 . . 1.428(7) no
N8 C58 . . 1.337(7) no
C1 C7 . . 1.479(7) no
C1 C6 . . 1.374(8) no
C1 C2 . . 1.373(7) no
C2 C3 . . 1.370(7) no
C3 C4 . . 1.383(10) no
C4 C5 . . 1.375(10) no
C5 C6 . . 1.389(9) no
C7 C8 . . 1.422(7) no
C8 C10 . . 1.374(7) no
C8 C9 . . 1.427(8) no
C11 C12 . . 1.379(7) no
C11 C16 . . 1.375(5) no
C12 C13 . . 1.385(9) no
C13 C14 . . 1.365(9) no
C14 C15 . . 1.368(8) no
C15 C16 . . 1.380(6) no
C2 H2 . . 0.9300 no
C3 H3 . . 0.9300 no
C4 H4 . . 0.9300 no
C5 H5 . . 0.9300 no
C6 H6 . . 0.9300 no
C9 H9 . . 0.9300 no
C10 H10 . . 0.9300 no
C12 H12 . . 0.9300 no
C13 H13 . . 0.9300 no
C14 H14 . . 0.9300 no
C15 H15 . . 0.9300 no
C16 H16 . . 0.9300 no
C17 C18 . . 1.387(3) no
C17 C22 . . 1.392(5) no
C17 C23 . . 1.463(5) no
C18 C19 . . 1.376(6) no
C19 C20 . . 1.360(7) no
C20 C21 . . 1.375(7) no
C21 C22 . . 1.388(7) no
C23 C24 . . 1.437(7) no
C24 C25 . . 1.437(7) no
C24 C26 . . 1.379(7) no
C27 C28 . . 1.362(8) no
C27 C32 . . 1.372(7) no
C28 C29 . . 1.379(10) no
C29 C30 . . 1.362(8) no
C30 C31 . . 1.367(8) no
C31 C32 . . 1.393(8) no
C18 H18 . . 0.9300 no
C19 H19 . . 0.9300 no
C20 H20 . . 0.9300 no
C21 H21 . . 0.9300 no
C22 H22 . . 0.9300 no
C25 H25 . . 0.9300 no
C26 H26 . . 0.9300 no
C28 H28 . . 0.9300 no
C29 H29 . . 0.9300 no
C30 H30 . . 0.9300 no
C31 H31 . . 0.9300 no
C32 H32 . . 0.9300 no
C33 C39 . . 1.471(7) no
C33 C38 . . 1.379(8) no
C33 C34 . . 1.384(8) no
C34 C35 . . 1.390(8) no
C35 C36 . . 1.371(10) no
C36 C37 . . 1.356(10) no
C37 C38 . . 1.393(8) no
C39 C40 . . 1.419(7) no
C40 C41 . . 1.447(8) no
C40 C42 . . 1.395(7) no
C43 C48 . . 1.375(8) no
C43 C44 . . 1.370(8) no
C44 C45 . . 1.393(9) no
C45 C46 . . 1.361(10) no
C46 C47 . . 1.379(9) no
C47 C48 . . 1.376(9) no
C34 H34 . . 0.9300 no
C35 H35 . . 0.9300 no
C36 H36 . . 0.9300 no
C37 H37 . . 0.9300 no
C38 H38 . . 0.9300 no
C41 H41 . . 0.9300 no
C42 H42 . . 0.9300 no
C44 H44 . . 0.9300 no
C45 H45 . . 0.9300 no
C46 H46 . . 0.9300 no
C47 H47 . . 0.9300 no
C48 H48 . . 0.9300 no
C49 C50 . . 1.377(7) no
C49 C54 . . 1.392(7) no
C49 C55 . . 1.490(7) no
C50 C51 . . 1.377(8) no
C51 C52 . . 1.385(8) no
C52 C53 . . 1.373(9) no
C53 C54 . . 1.371(8) no
C55 C56 . . 1.424(7) no
C56 C57 . . 1.439(8) no
C56 C58 . . 1.381(7) no
C59 C60 . . 1.383(8) no
C59 C64 . . 1.348(8) no
C60 C61 . . 1.375(8) no
C61 C62 . . 1.351(9) no
C62 C63 . . 1.375(9) no
C63 C64 . . 1.379(9) no
C50 H50 . . 0.9300 no
C51 H51 . . 0.9300 no
C52 H52 . . 0.9300 no
C53 H53 . . 0.9300 no
C54 H54 . . 0.9300 no
C57 H57 . . 0.9300 no
C58 H58 . . 0.9300 no
C60 H60 . . 0.9300 no
C61 H61 . . 0.9300 no
C62 H62 . . 0.9300 no
C63 H63 . . 0.9300 no
C64 H64 . . 0.9300 no

loop_
_geom_hbond_atom_site_label_D
_geom_hbond_atom_site_label_H
_geom_hbond_atom_site_label_A
_geom_hbond_site_symmetry_A
_geom_hbond_distance_DH
_geom_hbond_distance_HA
_geom_hbond_distance_DA
_geom_hbond_angle_DHA
_geom_hbond_publ_flag
C10 H10 O2 2_666 0.93 2.38 3.299(5) 168 yes
C12 H12 O2 2_666 0.93 2.45 3.373(6) 175 yes
C26 H26 O1 2_666 0.93 2.38 3.298(6) 169 yes
C32 H32 O1 2_666 0.93 2.55 3.423(7) 156 yes
C42 H42 O3 2_665 0.93 2.36 3.287(7) 173 yes
C44 H44 O3 2_665 0.93 2.57 3.495(8) 175 yes
C58 H58 O4 2_565 0.93 2.44 3.353(6) 165 yes
C60 H60 O4 2_565 0.93 2.49 3.330(8) 150 yes
C2 H2 Cg5 1_655 0.93 2.86 3.689(7) 149 yes

loop_
_geom_torsion_atom_site_label_1
_geom_torsion_atom_site_label_2
_geom_torsion_atom_site_label_3
_geom_torsion_atom_site_label_4
_geom_torsion_site_symmetry_1
_geom_torsion_site_symmetry_2
_geom_torsion_site_symmetry_3
_geom_torsion_site_symmetry_4
_geom_torsion
_geom_torsion_publ_flag
C7 N1 N2 C10 . . . . 0.2(5) no
C7 N1 N2 C11 . . . . 179.9(4) no
N2 N1 C7 C1 . . . . -179.3(4) no
N2 N1 C7 C8 . . . . -1.0(6) no
N1 N2 C10 C8 . . . . 0.7(6) no
C11 N2 C10 C8 . . . . -178.9(5) no
N1 N2 C11 C12 . . . . -179.0(5) no
N1 N2 C11 C16 . . . . -0.4(6) no
C10 N2 C11 C12 . . . . 0.6(8) no
C10 N2 C11 C16 . . . . 179.3(4) no
N4 N3 C23 C24 . . . . -0.9(4) no
N4 N3 C23 C17 . . . . 180.0(3) no
C23 N3 N4 C26 . . . . 0.0(4) no
C23 N3 N4 C27 . . . . -176.8(3) no
C27 N4 C26 C24 . . . . 177.4(4) no
C26 N4 C27 C28 . . . . -162.0(5) no
N3 N4 C27 C28 . . . . 14.2(6) no
N3 N4 C27 C32 . . . . -165.0(4) no
N3 N4 C26 C24 . . . . 1.0(5) no
C26 N4 C27 C32 . . . . 18.8(7) no
C39 N5 N6 C42 . . . . -0.6(6) no
N6 N5 C39 C40 . . . . 0.5(6) no
N6 N5 C39 C33 . . . . -179.3(4) no
C39 N5 N6 C43 . . . . 176.9(4) no
N5 N6 C43 C48 . . . . 0.6(7) no
N5 N6 C43 C44 . . . . -179.1(5) no
C42 N6 C43 C48 . . . . 177.7(5) no
C42 N6 C43 C44 . . . . -1.9(8) no
C43 N6 C42 C40 . . . . -176.8(5) no
N5 N6 C42 C40 . . . . 0.5(6) no
C55 N7 N8 C58 . . . . 0.7(6) no
C55 N7 N8 C59 . . . . -175.6(5) no
N8 N7 C55 C56 . . . . -1.1(6) no
N8 N7 C55 C49 . . . . -179.3(4) no
C58 N8 C59 C60 . . . . 21.8(8) no
N7 N8 C59 C60 . . . . -162.6(5) no
N7 N8 C59 C64 . . . . 19.0(8) no
N7 N8 C58 C56 . . . . 0.1(6) no
C58 N8 C59 C64 . . . . -156.6(6) no
C59 N8 C58 C56 . . . . 175.9(5) no
C6 C1 C7 C8 . . . . 43.6(8) no
C7 C1 C2 C3 . . . . 179.0(5) no
C2 C1 C7 C8 . . . . -136.3(6) no
C6 C1 C7 N1 . . . . -138.5(6) no
C6 C1 C2 C3 . . . . -0.9(8) no
C2 C1 C6 C5 . . . . 0.1(9) no
C2 C1 C7 N1 . . . . 41.7(7) no
C7 C1 C6 C5 . . . . -179.8(5) no
C1 C2 C3 C4 . . . . 0.7(8) no
C2 C3 C4 C5 . . . . 0.4(9) no
C3 C4 C5 C6 . . . . -1.2(10) no
C4 C5 C6 C1 . . . . 1.0(10) no
C1 C7 C8 C10 . . . . 179.5(5) no
N1 C7 C8 C9 . . . . -176.1(5) no
C1 C7 C8 C9 . . . . 2.1(9) no
N1 C7 C8 C10 . . . . 1.4(6) no
C10 C8 C9 O1 . . . . 4.9(10) no
C9 C8 C10 N2 . . . . 176.3(5) no
C7 C8 C9 O1 . . . . -178.2(6) no
C7 C8 C10 N2 . . . . -1.2(6) no
N2 C11 C12 C13 . . . . 179.3(5) no
C12 C11 C16 C15 . . . . -0.7(6) no
N2 C11 C16 C15 . . . . -179.3(4) no
C16 C11 C12 C13 . . . . 0.7(8) no
C11 C12 C13 C14 . . . . 0.4(9) no
C12 C13 C14 C15 . . . . -1.5(10) no
C13 C14 C15 C16 . . . . 1.5(8) no
C14 C15 C16 C11 . . . . -0.4(7) no
C23 C17 C18 C19 . . . . 178.6(4) no
C18 C17 C22 C21 . . . . -1.5(6) no
C22 C17 C18 C19 . . . . 1.1(5) no
C22 C17 C23 N3 . . . . 145.3(4) no
C22 C17 C23 C24 . . . . -33.7(7) no
C18 C17 C23 C24 . . . . 149.0(4) no
C23 C17 C22 C21 . . . . -178.9(5) no
C18 C17 C23 N3 . . . . -32.1(5) no
C17 C18 C19 C20 . . . . -0.2(7) no
C18 C19 C20 C21 . . . . -0.3(8) no
C19 C20 C21 C22 . . . . -0.2(9) no
C20 C21 C22 C17 . . . . 1.1(8) no
N3 C23 C24 C25 . . . . 171.9(5) no
C17 C23 C24 C25 . . . . -9.1(9) no
C17 C23 C24 C26 . . . . -179.5(5) no
N3 C23 C24 C26 . . . . 1.5(6) no
C26 C24 C25 O2 . . . . -12.8(8) no
C23 C24 C26 N4 . . . . -1.4(5) no
C23 C24 C25 O2 . . . . 178.7(5) no
C25 C24 C26 N4 . . . . -172.2(5) no
C28 C27 C32 C31 . . . . 2.2(8) no
N4 C27 C28 C29 . . . . 179.1(5) no
N4 C27 C32 C31 . . . . -178.6(4) no
C32 C27 C28 C29 . . . . -1.7(9) no
C27 C28 C29 C30 . . . . 1.2(10) no
C28 C29 C30 C31 . . . . -1.2(10) no
C29 C30 C31 C32 . . . . 1.8(9) no
C30 C31 C32 C27 . . . . -2.3(8) no
C38 C33 C34 C35 . . . . 1.7(8) no
C34 C33 C38 C37 . . . . 0.2(8) no
C39 C33 C38 C37 . . . . -179.0(5) no
C39 C33 C34 C35 . . . . -179.2(5) no
C38 C33 C39 C40 . . . . -152.4(5) no
C38 C33 C39 N5 . . . . 27.4(7) no
C34 C33 C39 N5 . . . . -151.8(5) no
C34 C33 C39 C40 . . . . 28.5(8) no
C33 C34 C35 C36 . . . . -1.4(9) no
C34 C35 C36 C37 . . . . -0.7(10) no
C35 C36 C37 C38 . . . . 2.6(10) no
C36 C37 C38 C33 . . . . -2.3(9) no
N5 C39 C40 C41 . . . . -175.4(5) no
C33 C39 C40 C42 . . . . 179.5(5) no
N5 C39 C40 C42 . . . . -0.2(6) no
C33 C39 C40 C41 . . . . 4.3(9) no
C39 C40 C41 O3 . . . . -174.8(6) no
C41 C40 C42 N6 . . . . 175.3(5) no
C42 C40 C41 O3 . . . . 10.9(9) no
C39 C40 C42 N6 . . . . -0.2(6) no
C44 C43 C48 C47 . . . . -0.1(9) no
N6 C43 C48 C47 . . . . -179.7(5) no
N6 C43 C44 C45 . . . . 179.2(5) no
C48 C43 C44 C45 . . . . -0.4(9) no
C43 C44 C45 C46 . . . . 0.7(9) no
C44 C45 C46 C47 . . . . -0.5(10) no
C45 C46 C47 C48 . . . . 0.0(10) no
C46 C47 C48 C43 . . . . 0.3(9) no
C54 C49 C50 C51 . . . . 1.7(8) no
C55 C49 C50 C51 . . . . -177.9(5) no
C50 C49 C54 C53 . . . . -1.5(9) no
C55 C49 C54 C53 . . . . 178.1(6) no
C50 C49 C55 N7 . . . . 143.5(5) no
C50 C49 C55 C56 . . . . -34.3(8) no
C54 C49 C55 N7 . . . . -36.1(7) no
C54 C49 C55 C56 . . . . 146.2(6) no
C49 C50 C51 C52 . . . . -1.1(9) no
C50 C51 C52 C53 . . . . 0.2(10) no
C51 C52 C53 C54 . . . . 0.1(10) no
C52 C53 C54 C49 . . . . 0.6(10) no
N7 C55 C56 C57 . . . . 172.2(5) no
N7 C55 C56 C58 . . . . 1.2(6) no
C49 C55 C56 C57 . . . . -10.0(9) no
C49 C55 C56 C58 . . . . 179.1(5) no
C55 C56 C57 O4 . . . . -177.9(6) no
C58 C56 C57 O4 . . . . -8.7(9) no
C55 C56 C58 N8 . . . . -0.7(6) no
C57 C56 C58 N8 . . . . -172.1(5) no
N8 C59 C60 C61 . . . . -177.6(5) no
C64 C59 C60 C61 . . . . 0.8(9) no
N8 C59 C64 C63 . . . . 178.1(6) no
C60 C59 C64 C63 . . . . -0.3(9) no
C59 C60 C61 C62 . . . . -1.2(9) no
C60 C61 C62 C63 . . . . 1.1(10) no
C61 C62 C63 C64 . . . . -0.6(10) no
C62 C63 C64 C59 . . . . 0.2(10) no
